data_7216310
loop_
_publ_author_name
'Burke, Nichola J.'
'Burrows, Andrew D.'
'Mahon, Mary F.'
'Pritchard, Leigh S.'

_publ_section_title
;
 Disorder within dicarboxylates and supramolecular structural control in
 hydrogen-bonded networks
;
_journal_issue 63
_journal_name_full CrystEngComm
_journal_page_first 355
_journal_paper_doi 10.1039/b309884b
_journal_volume 5
_journal_year 2003
_chemical_formula_sum 'C14 H21 Br N6 Ni O4 S2'
_chemical_formula_weight 540.11
_chemical_name_systematic
;
?
;
_space_group_IT_number 14
_symmetry_cell_setting monoclinic
_symmetry_space_group_name_Hall '-P 2yn'
_symmetry_space_group_name_H-M 'P 1 21/n 1'
_atom_sites_solution_hydrogens geom
_atom_sites_solution_primary direct
_atom_sites_solution_secondary difmap
_audit_creation_method SHELXL-97
_cell_angle_alpha 90.00
_cell_angle_beta 116.8160(10)
_cell_angle_gamma 90.00
_cell_formula_units_Z 4
_cell_length_a 12.0680(2)
_cell_length_b 15.4330(4)
_cell_length_c 12.1980(3)
_cell_measurement_reflns_used 25
_cell_measurement_temperature 150(2)
_cell_measurement_theta_max 18
_cell_measurement_theta_min 12
_cell_volume 2027.51(8)
_computing_data_reduction 'Denzo and Scalepack (otwinowski & Minor, 1997'
_computing_molecular_graphics 'ORTEX (P.McArdle, 1995)'
_computing_publication_material 'SHELXL-97/2 (Sheldrick,1997)'
_computing_structure_refinement 'SHELXL-97 (Sheldrick, 1997)'
_computing_structure_solution 'SHELXS-97 (Sheldrick, 1990)'
_diffrn_ambient_temperature 150(2)
_diffrn_measured_fraction_theta_full 0.991
_diffrn_measured_fraction_theta_max 0.991
_diffrn_measurement_device_type KappaCCD
_diffrn_measurement_method KappaCCD
_diffrn_radiation_monochromator graphite
_diffrn_radiation_source 'fine-focus sealed tube'
_diffrn_radiation_type MoK\a
_diffrn_radiation_wavelength 0.71073
_diffrn_reflns_av_R_equivalents 0.0636
_diffrn_reflns_av_sigmaI/netI 0.0380
_diffrn_reflns_limit_h_max 15
_diffrn_reflns_limit_h_min -15
_diffrn_reflns_limit_k_max 19
_diffrn_reflns_limit_k_min -19
_diffrn_reflns_limit_l_max 15
_diffrn_reflns_limit_l_min -15
_diffrn_reflns_number 38273
_diffrn_reflns_theta_full 27.42
_diffrn_reflns_theta_max 27.42
_diffrn_reflns_theta_min 3.60
_exptl_absorpt_coefficient_mu 3.168
_exptl_absorpt_correction_T_max 0.73
_exptl_absorpt_correction_T_min 0.62
_exptl_absorpt_correction_type multi-scan
_exptl_crystal_density_diffrn 1.769
_exptl_crystal_density_method 'not measured'
_exptl_crystal_description Parallelepiped
_exptl_crystal_F_000 1096
_exptl_crystal_size_max 0.15
_exptl_crystal_size_mid 0.13
_exptl_crystal_size_min 0.13
_refine_diff_density_max 0.998
_refine_diff_density_min -0.997
_refine_diff_density_rms 0.120
_refine_ls_extinction_coef 0.0094(9)
_refine_ls_extinction_expression Fc^*^=kFc[1+0.001xFc^2^\l^3^/sin(2\q)]^-1/4^
_refine_ls_extinction_method SHELXL
_refine_ls_goodness_of_fit_ref 1.152
_refine_ls_hydrogen_treatment constr
_refine_ls_matrix_type full
_refine_ls_number_parameters 311
_refine_ls_number_reflns 4589
_refine_ls_number_restraints 0
_refine_ls_restrained_S_all 1.152
_refine_ls_R_factor_all 0.0815
_refine_ls_R_factor_gt 0.0527
_refine_ls_shift/su_max 0.000
_refine_ls_shift/su_mean 0.000
_refine_ls_structure_factor_coef Fsqd
_refine_ls_weighting_details
; calc
[1.00000+0.00000exp(0.00(sin\q/\l)^2^)]/
[\s^2^(Fo^2^)+0.0000+5.6887*P+(0.0481P)^2^+0.0000sin\q/\l]
where P = 0.00000Fo^2^ + 1.00000Fc^2^
;
_refine_ls_weighting_scheme calc
_refine_ls_wR_factor_gt 0.1356
_refine_ls_wR_factor_ref 0.1490
_reflns_number_gt 3347
_reflns_number_total 4589
_reflns_threshold_expression >2sigma(I)
_cod_data_source_file b309884b.txt
_cod_data_source_block compound1_h03lsp1
_cod_depositor_comments
;
The following automatic conversions were performed:

'_symmetry_cell_setting' value 'Monoclinic' changed to 'monoclinic'
according to
/usr/data/users/saulius/automatic-downloads/retrospective/RSC/lib/dictionaries/cif_core.dic
dictionary named 'cif_core.dic' version 2.4.2 from
2011-04-26.

'_exptl_absorpt_correction_type' value 'Multi-Scan'
changed to 'multi-scan' according to
/usr/data/users/saulius/automatic-downloads/retrospective/RSC/lib/dictionaries/cif_core.dic
dictionary named 'cif_core.dic' version 2.4.2 from 2011-04-26.

Automatic conversion script
Id: cif_fix_values 2281 2013-09-26 08:29:07Z andrius 
;
_cod_original_sg_symbol_H-M P21/n
_cod_database_code 7216310

loop_
_symmetry_equiv_pos_as_xyz
'x, y, z'
'-x+1/2, y+1/2, -z+1/2'
'-x, -y, -z'
'x-1/2, -y-1/2, z-1/2'

loop_
_atom_site_label
_atom_site_type_symbol
_atom_site_fract_x
_atom_site_fract_y
_atom_site_fract_z
_atom_site_U_iso_or_equiv
_atom_site_adp_type
_atom_site_occupancy
_atom_site_symmetry_multiplicity
_atom_site_calc_flag
_atom_site_refinement_flags
_atom_site_disorder_assembly
_atom_site_disorder_group
Ni1 Ni 0.49732(5) 0.05886(3) 0.24590(5) 0.02793(19) Uani 1 1 d . . .
Br2 Br 1.02895(7) 0.14878(6) 0.00210(6) 0.0492(3) Uani 0.70 1 d P A 1
S1 S 0.56759(12) -0.04108(8) 0.38227(11) 0.0395(3) Uani 1 1 d . . .
S2 S 0.41121(12) -0.03567(7) 0.10327(11) 0.0378(3) Uani 1 1 d . . .
O1 O 1.3364(3) 0.1849(2) 0.3414(3) 0.0417(8) Uani 1 1 d . . .
N1 N 0.5756(3) 0.1433(2) 0.3750(3) 0.0283(7) Uani 1 1 d . . .
H1A H 0.6244 0.1787 0.3541 0.034 Uiso 1 1 calc R . .
H1B H 0.5146 0.1773 0.3783 0.034 Uiso 1 1 calc R . .
N4 N 0.4340(3) 0.1481(2) 0.1224(3) 0.0278(7) Uani 1 1 d . . .
H4A H 0.3896 0.1869 0.1444 0.033 Uiso 1 1 calc R . .
H4B H 0.5002 0.1774 0.1222 0.033 Uiso 1 1 calc R . .
N5 N 0.3565(3) 0.1190(2) 0.0006(3) 0.0311(8) Uani 1 1 d . . .
H5 H 0.3192 0.1562 -0.0597 0.037 Uiso 1 1 calc R . .
O2 O 1.2648(3) 0.2583(2) 0.1656(3) 0.0390(7) Uani 1 1 d . . .
O4 O 0.6812(3) 0.1773(2) 0.1574(3) 0.0428(8) Uani 1 1 d . . .
O3 O 0.7556(3) 0.2444(2) 0.3390(3) 0.0492(9) Uani 1 1 d . . .
N6 N 0.2770(3) 0.0023(3) -0.1299(3) 0.0396(9) Uani 1 1 d . . .
H6 H 0.2667 -0.0542 -0.1369 0.047 Uiso 1 1 calc R . .
N2 N 0.6501(3) 0.1094(2) 0.4943(3) 0.0315(8) Uani 1 1 d . . .
H2 H 0.6938 0.1438 0.5565 0.038 Uiso 1 1 calc R . .
N3 N 0.7145(4) -0.0131(3) 0.6167(4) 0.0417(10) Uani 1 1 d . C .
H3 H 0.7125 -0.0700 0.6201 0.050 Uiso 1 1 calc R . .
C11 C 0.8929(4) 0.2174(3) 0.2502(4) 0.0335(10) Uani 1 1 d . . .
C7 C 1.2515(4) 0.2224(3) 0.2506(4) 0.0325(9) Uani 1 1 d . . .
C9 C 1.0189(7) 0.1929(6) 0.1429(6) 0.0357(16) Uani 0.70 1 d P A 1
C1 C 0.6517(4) 0.0238(3) 0.5089(4) 0.0360(10) Uani 1 1 d . . .
C8 C 1.1246(4) 0.2220(3) 0.2477(4) 0.0334(10) Uani 1 1 d . . .
C10 C 0.9059(6) 0.1902(6) 0.1447(6) 0.0365(16) Uani 0.70 1 d P A 1
H10 H 0.8351 0.1698 0.0745 0.044 Uiso 0.70 1 calc PR A 1
C13 C 1.1165(8) 0.2446(6) 0.3497(8) 0.039(2) Uani 0.70 1 d P A 1
H13 H 1.1886 0.2619 0.4210 0.047 Uiso 0.70 1 calc PR A 1
C2 C 0.7870(5) 0.0331(4) 0.7308(5) 0.0547(15) Uani 1 1 d . . .
H2A H 0.7918 0.0004 0.8026 0.066 Uiso 1 1 calc R B 1
H2B H 0.7524 0.0915 0.7299 0.066 Uiso 1 1 calc R B 1
C4 C 0.3419(4) 0.0343(3) -0.0198(4) 0.0308(9) Uani 1 1 d . . .
C5 C 0.2206(5) 0.0542(4) -0.2418(4) 0.0529(14) Uani 1 1 d . . .
H5A H 0.2858 0.0904 -0.2470 0.063 Uiso 1 1 calc R . .
H5B H 0.1587 0.0937 -0.2361 0.063 Uiso 1 1 calc R . .
C12 C 1.0019(8) 0.2425(6) 0.3506(8) 0.0372(19) Uani 0.70 1 d P A 1
H12 H 0.9980 0.2591 0.4238 0.045 Uiso 0.70 1 calc PR A 1
C14 C 0.7665(4) 0.2134(3) 0.2490(4) 0.0370(10) Uani 1 1 d . A .
Br2A Br 0.98246(18) 0.15806(14) 0.50023(16) 0.0559(5) Uani 0.30 1 d P A 2
C6 C 0.1597(8) 0.0032(6) -0.3544(7) 0.103(3) Uani 1 1 d . . .
H6A H 0.1238 0.0422 -0.4253 0.154 Uiso 1 1 calc R . .
H6B H 0.0937 -0.0320 -0.3511 0.154 Uiso 1 1 calc R . .
H6C H 0.2207 -0.0348 -0.3623 0.154 Uiso 1 1 calc R . .
C3 C 0.9188(9) 0.0387(10) 0.7311(12) 0.111(5) Uani 0.70 1 d P C 1
H3A H 0.9467 -0.0197 0.7239 0.166 Uiso 0.70 1 calc PR C 1
H3B H 0.9790 0.0653 0.8080 0.166 Uiso 0.70 1 calc PR C 1
H3C H 0.9118 0.0741 0.6615 0.166 Uiso 0.70 1 calc PR C 1
C12A C 0.997(2) 0.1995(12) 0.3583(18) 0.032(4) Uani 0.30 1 d P A 2
C13A C 1.1090(17) 0.2007(13) 0.3590(16) 0.032(4) Uani 0.30 1 d P A 2
H13A H 1.1806 0.1874 0.4332 0.038 Uiso 0.30 1 calc PR A 2
C10A C 0.8970(15) 0.2426(13) 0.1487(15) 0.034(4) Uani 0.30 1 d P A 2
H10A H 0.8236 0.2579 0.0774 0.041 Uiso 0.30 1 calc PR A 2
C9A C 1.0133(16) 0.2459(13) 0.1498(16) 0.038(4) Uani 0.30 1 d P A 2
H9A H 1.0162 0.2663 0.0776 0.046 Uiso 0.30 1 calc PR A 2
C3A C 0.8485(18) -0.0167(13) 0.8469(14) 0.055(5) Uani 0.30 1 d P C 2
H3A1 H 0.7857 -0.0486 0.8609 0.083 Uiso 0.30 1 calc PR C 2
H3A2 H 0.8928 0.0232 0.9154 0.083 Uiso 0.30 1 calc PR C 2
H3A3 H 0.9076 -0.0578 0.8411 0.083 Uiso 0.30 1 calc PR C 2

loop_
_atom_site_aniso_label
_atom_site_aniso_U_11
_atom_site_aniso_U_22
_atom_site_aniso_U_33
_atom_site_aniso_U_23
_atom_site_aniso_U_13
_atom_site_aniso_U_12
Ni1 0.0285(3) 0.0261(3) 0.0290(3) 0.0011(2) 0.0128(2) 0.0004(2)
Br2 0.0463(4) 0.0674(5) 0.0319(4) -0.0107(3) 0.0159(3) -0.0003(4)
S1 0.0508(7) 0.0302(6) 0.0377(6) 0.0062(5) 0.0202(6) 0.0043(5)
S2 0.0496(7) 0.0281(6) 0.0357(6) -0.0027(5) 0.0192(5) -0.0031(5)
O1 0.0304(16) 0.0429(19) 0.0433(19) 0.0073(15) 0.0091(15) 0.0052(14)
N1 0.0255(17) 0.0305(18) 0.0251(17) 0.0019(14) 0.0081(14) 0.0014(14)
N4 0.0268(17) 0.0299(18) 0.0252(17) 0.0001(14) 0.0105(14) 0.0019(14)
N5 0.0307(19) 0.036(2) 0.0226(17) -0.0018(15) 0.0084(15) 0.0030(15)
O2 0.0371(17) 0.0422(19) 0.0403(18) 0.0072(15) 0.0198(15) 0.0098(14)
O4 0.0310(17) 0.053(2) 0.0437(19) -0.0170(16) 0.0163(15) -0.0098(15)
O3 0.056(2) 0.055(2) 0.050(2) -0.0223(17) 0.0358(18) -0.0262(18)
N6 0.036(2) 0.045(2) 0.035(2) -0.0067(18) 0.0139(18) -0.0047(17)
N2 0.0306(19) 0.033(2) 0.0263(17) 0.0062(15) 0.0089(15) 0.0001(15)
N3 0.045(2) 0.044(2) 0.040(2) 0.0117(18) 0.0215(19) 0.0076(18)
C11 0.032(2) 0.036(2) 0.030(2) -0.0003(18) 0.0120(19) -0.0045(19)
C7 0.028(2) 0.031(2) 0.033(2) -0.0025(18) 0.0080(18) 0.0002(17)
C9 0.039(4) 0.040(4) 0.025(3) -0.002(3) 0.011(3) 0.001(4)
C1 0.027(2) 0.045(3) 0.036(2) 0.006(2) 0.0150(19) 0.0017(19)
C8 0.028(2) 0.032(2) 0.033(2) 0.0025(18) 0.0071(18) 0.0015(18)
C10 0.030(4) 0.043(4) 0.028(3) -0.008(3) 0.005(3) -0.004(3)
C13 0.032(4) 0.045(5) 0.037(4) -0.010(4) 0.012(3) -0.010(4)
C2 0.042(3) 0.071(4) 0.036(3) 0.016(3) 0.004(2) -0.009(3)
C4 0.024(2) 0.037(2) 0.033(2) -0.0042(18) 0.0138(18) -0.0022(18)
C5 0.041(3) 0.079(4) 0.029(2) -0.001(3) 0.008(2) 0.009(3)
C12 0.034(4) 0.044(5) 0.031(4) -0.012(4) 0.013(3) -0.007(4)
C14 0.038(2) 0.034(2) 0.039(2) -0.004(2) 0.017(2) -0.007(2)
Br2A 0.0623(11) 0.0740(13) 0.0374(9) 0.0214(9) 0.0277(8) 0.0183(10)
C6 0.100(6) 0.132(8) 0.060(4) -0.023(5) 0.021(4) -0.019(6)
C3 0.036(5) 0.160(13) 0.113(10) 0.043(9) 0.013(6) -0.016(6)
C12A 0.047(10) 0.029(10) 0.031(8) 0.008(9) 0.028(8) 0.007(10)
C13A 0.029(8) 0.043(11) 0.017(7) 0.003(8) 0.004(6) -0.012(9)
C10A 0.030(8) 0.039(10) 0.032(8) 0.006(8) 0.012(7) 0.004(8)
C9A 0.047(10) 0.042(10) 0.037(9) 0.019(8) 0.029(8) 0.001(9)
C3A 0.055(11) 0.065(12) 0.025(8) 0.023(8) 0.001(8) 0.005(9)

loop_
_atom_type_symbol
_atom_type_description
_atom_type_scat_dispersion_real
_atom_type_scat_dispersion_imag
_atom_type_scat_source
C C 0.0033 0.0016 'International Tables Vol C Tables 4.2.6.8 and 6.1.1.4'
H H 0.0000 0.0000 'International Tables Vol C Tables 4.2.6.8 and 6.1.1.4'
N N 0.0061 0.0033 'International Tables Vol C Tables 4.2.6.8 and 6.1.1.4'
S S 0.1246 0.1234 'International Tables Vol C Tables 4.2.6.8 and 6.1.1.4'
Ni Ni 0.3393 1.1124 'International Tables Vol C Tables 4.2.6.8 and 6.1.1.4'
Br Br -0.2901 2.4595 'International Tables Vol C Tables 4.2.6.8 and 6.1.1.4'
O O 0.0106 0.0060 'International Tables Vol C Tables 4.2.6.8 and 6.1.1.4'

loop_
_geom_angle_atom_site_label_1
_geom_angle_atom_site_label_2
_geom_angle_atom_site_label_3
_geom_angle
N4 Ni1 N1 91.77(14)
N4 Ni1 S1 179.58(11)
N1 Ni1 S1 88.63(11)
N4 Ni1 S2 88.60(11)
N1 Ni1 S2 179.60(12)
S1 Ni1 S2 90.99(5)
C1 S1 Ni1 98.26(16)
C4 S2 Ni1 98.43(15)
N2 N1 Ni1 115.9(3)
N5 N4 Ni1 115.6(3)
C4 N5 N4 118.3(3)
C4 N6 C5 124.2(4)
C1 N2 N1 117.9(4)
C1 N3 C2 124.9(4)
C10A C11 C12A 123.7(11)
C10A C11 C12 108.8(9)
C12A C11 C12 28.3(7)
C10A C11 C10 34.4(8)
C12A C11 C10 112.5(9)
C12 C11 C10 115.5(6)
C10A C11 C14 117.8(8)
C12A C11 C14 118.4(9)
C12 C11 C14 124.6(5)
C10 C11 C14 119.8(4)
O2 C7 O1 125.1(4)
O2 C7 C8 119.3(4)
O1 C7 C8 115.6(4)
C10 C9 C8 119.5(6)
C10 C9 Br2 118.2(5)
C8 C9 Br2 122.1(5)
N3 C1 N2 122.0(4)
N3 C1 S1 118.9(4)
N2 C1 S1 119.1(3)
C13 C8 C9A 106.4(9)
C13 C8 C9 120.6(6)
C9A C8 C9 34.5(8)
C13 C8 C13A 28.0(7)
C9A C8 C13A 111.8(10)
C9 C8 C13A 108.7(8)
C13 C8 C7 118.3(5)
C9A C8 C7 126.6(7)
C9 C8 C7 120.9(5)
C13A C8 C7 121.4(8)
C9 C10 C11 121.3(6)
C8 C13 C12 119.5(7)
N3 C2 C3A 119.0(10)
N3 C2 C3 101.4(7)
C3A C2 C3 87.6(9)
N6 C4 N5 122.1(4)
N6 C4 S2 119.1(4)
N5 C4 S2 118.8(3)
N6 C5 C6 114.1(6)
C13 C12 C11 123.4(8)
O4 C14 O3 125.3(4)
O4 C14 C11 116.3(4)
O3 C14 C11 118.4(4)
C13A C12A C11 118.7(15)
C13A C12A Br2A 119.6(15)
C11 C12A Br2A 121.2(13)
C12A C13A C8 122.4(15)
C11 C10A C9A 117.7(13)
C8 C9A C10A 125.2(13)

loop_
_geom_bond_atom_site_label_1
_geom_bond_atom_site_label_2
_geom_bond_distance
Ni1 N4 1.926(3)
Ni1 N1 1.931(3)
Ni1 S1 2.1430(12)
Ni1 S2 2.1456(12)
Br2 C9 1.901(7)
S1 C1 1.734(5)
S2 C4 1.728(5)
O1 C7 1.260(5)
N1 N2 1.421(5)
N4 N5 1.425(5)
N5 C4 1.326(6)
O2 C7 1.249(5)
O4 C14 1.258(5)
O3 C14 1.258(6)
N6 C4 1.309(6)
N6 C5 1.460(6)
N2 C1 1.331(6)
N3 C1 1.315(6)
N3 C2 1.453(7)
C11 C10A 1.321(17)
C11 C12A 1.38(2)
C11 C12 1.388(9)
C11 C10 1.429(8)
C11 C14 1.519(6)
C7 C8 1.515(6)
C9 C10 1.375(10)
C9 C8 1.412(8)
C8 C13 1.338(10)
C8 C9A 1.386(18)
C8 C13A 1.490(18)
C13 C12 1.388(13)
C2 C3A 1.483(15)
C2 C3 1.591(11)
C5 C6 1.462(9)
Br2A C12A 1.924(18)
C12A C13A 1.35(3)
C10A C9A 1.40(2)
